data_2105892
loop_
_publ_author_name
'Allan, David R.'
'Bailey, Daniel'
'Bird, Nigel'
'Blake, Alexander J.'
'Champness, Neil R.'
'Huang, Deguang'
'Keane, Conal P.'
'McMaster, Jonathan'
'Prior, Timothy J.'
'Tidey, Jeremiah P.'
'Schr\"oder, Martin'

_publ_section_title
;
 High-pressure studies of palladium and platinum thioether macrocyclic
 dihalide complexes
;
_journal_coeditor_code XK5015
_journal_issue 3
_journal_name_full 'Acta Crystallographica Section B'
_journal_page_first 469
_journal_page_last 486
_journal_paper_doi 10.1107/S2052520614008786
_journal_volume 70
_journal_year 2014
_chemical_formula_moiety 'C6 H12 Cl2 Pt S3'
_chemical_formula_sum 'C6 H12 Cl2 Pt S3'
_chemical_formula_weight 446.33
_chemical_name_systematic
;
 ?
;
_space_group_IT_number 19
_symmetry_cell_setting orthorhombic
_symmetry_space_group_name_Hall 'P 2ac 2ab'
_symmetry_space_group_name_H-M 'P 21 21 21'
_atom_sites_solution_hydrogens geom
_atom_sites_solution_primary isomor
_audit_creation_method SHELXL97
_cell_angle_alpha 90.00
_cell_angle_beta 90.00
_cell_angle_gamma 90.00
_cell_formula_units_Z 4
_cell_length_a 7.080(2)
_cell_length_b 11.365(4)
_cell_length_c 11.748(16)
_cell_measurement_pressure 4710000
_cell_measurement_reflns_used 1978
_cell_measurement_temperature 296(2)
_cell_measurement_theta_max 29.1743
_cell_measurement_theta_min 1.7368
_cell_volume 945.3(14)
_computing_cell_refinement
;
CrysAlisPro, Oxford Diffraction Ltd.,
Version 1.171.34.9 (release 08-12-2009 CrysAlis171 .NET)
(compiled Dec  8 2009,17:31:18)
;
_computing_data_collection
;
CrysAlisPro, Oxford Diffraction Ltd.,
Version 1.171.34.9 (release 08-12-2009 CrysAlis171 .NET)
(compiled Dec  8 2009,17:31:18)
;
_computing_data_reduction
;
CrysAlisPro, Oxford Diffraction Ltd.,
Version 1.171.34.9 (release 08-12-2009 CrysAlis171 .NET)
(compiled Dec  8 2009,17:31:18)
;
_computing_structure_refinement 'SHELXL97 (Sheldrick, 2008)'
_diffrn_ambient_temperature 296(2)
_diffrn_measured_fraction_theta_full 0.496
_diffrn_measured_fraction_theta_max 0.442
_diffrn_measurement_device_type 'Rigaku 724 CCD area detector on Crystal Logic 4-circle kappa goniometer'
_diffrn_measurement_method omega
_diffrn_radiation_monochromator 'silicon double crystal'
_diffrn_radiation_source 'Diamond Light Source Beamline I19'
_diffrn_radiation_type synchrotron
_diffrn_radiation_wavelength 0.6889
_diffrn_reflns_av_R_equivalents 0.162
_diffrn_reflns_av_sigmaI/netI 0.174
_diffrn_reflns_limit_h_max 9
_diffrn_reflns_limit_h_min -8
_diffrn_reflns_limit_k_max 13
_diffrn_reflns_limit_k_min -15
_diffrn_reflns_limit_l_max 8
_diffrn_reflns_limit_l_min -7
_diffrn_reflns_number 2466
_diffrn_reflns_theta_full 27.50
_diffrn_reflns_theta_max 29.17
_diffrn_reflns_theta_min 3.29
_exptl_absorpt_coefficient_mu 16.006
_exptl_absorpt_correction_T_max 1.00000
_exptl_absorpt_correction_T_min 0.47894
_exptl_absorpt_correction_type multi-scan
_exptl_absorpt_process_details
;
CrysAlisPro, Oxford Diffraction Ltd.,
Version 1.171.34.9 (release 08-12-2009 CrysAlis171 .NET)
(compiled Dec  8 2009,17:31:18)
Empirical absorption correction using spherical harmonics,
 implemented in SCALE3 ABSPACK scaling algorithm.
;
_exptl_crystal_colour Orange
_exptl_crystal_density_diffrn 3.136
_exptl_crystal_density_method 'not measured'
_exptl_crystal_description Block
_exptl_crystal_F_000 832
_exptl_crystal_size_max 0.07
_exptl_crystal_size_mid 0.04
_exptl_crystal_size_min 0.03
_refine_diff_density_max 2.17
_refine_diff_density_min -2.56
_refine_ls_abs_structure_details 'Flack H D (1983), Acta Cryst. A39, 876-881'
_refine_ls_abs_structure_Flack 0.04(4)
_refine_ls_extinction_method none
_refine_ls_goodness_of_fit_ref 1.07
_refine_ls_hydrogen_treatment constr
_refine_ls_matrix_type full
_refine_ls_number_parameters 109
_refine_ls_number_reflns 1097
_refine_ls_number_restraints 63
_refine_ls_restrained_S_all 1.05
_refine_ls_R_factor_all 0.0812
_refine_ls_R_factor_gt 0.0777
_refine_ls_shift/su_max 0.001
_refine_ls_shift/su_mean 0.000
_refine_ls_structure_factor_coef Fsqd
_refine_ls_weighting_details 'calc w=1/[\s^2^(Fo^2^)+(0.044P)^2^] where P=(Fo^2^+2Fc^2^)/3'
_refine_ls_weighting_scheme calc
_refine_ls_wR_factor_gt 0.178
_refine_ls_wR_factor_ref 0.186
_reflns_number_gt 998
_reflns_number_total 1097
_reflns_threshold_expression >2sigma(I)
_cod_data_source_file xk5015sup1.cif
_cod_data_source_block cmpd_2_47.1_kbar
_cod_original_cell_volume 945.4(14)
_cod_database_code 2105892
_cod_database_fobs_code 2105892

loop_
_symmetry_equiv_pos_as_xyz
'x, y, z'
'-x+1/2, -y, z+1/2'
'-x, y+1/2, -z+1/2'
'x+1/2, -y+1/2, -z'

loop_
_atom_site_type_symbol
_atom_site_label
_atom_site_fract_x
_atom_site_fract_y
_atom_site_fract_z
_atom_site_U_iso_or_equiv
_atom_site_adp_type
_atom_site_calc_flag
_atom_site_refinement_flags
_atom_site_occupancy
_atom_site_symmetry_multiplicity
Pt Pt1 0.92726(11) 0.12511(6) 0.62185(14) 0.0264(7) Uani d . 1 1
Cl Cl1 0.7715(10) 0.2392(5) 0.7589(12) 0.041(4) Uani d . 1 1
Cl Cl2 1.1706(8) 0.0700(5) 0.7472(12) 0.041(4) Uani d . 1 1
S S1 0.6981(8) -0.1053(4) 0.6046(10) 0.0309(17) Uani d DU 1 1
C C2 0.552(3) -0.0412(14) 0.494(3) 0.0306(18) Uani d DU 1 1
H H2A 0.6136 -0.0559 0.4219 0.037 Uiso calc R 1 1
H H2B 0.4333 -0.0832 0.4935 0.037 Uiso calc R 1 1
C C3 0.509(3) 0.0887(13) 0.501(4) 0.0301(18) Uani d DU 1 1
H H3A 0.4384 0.1031 0.5704 0.036 Uiso calc R 1 1
H H3B 0.4275 0.1090 0.4376 0.036 Uiso calc R 1 1
S S4 0.7114(8) 0.1867(4) 0.4991(10) 0.0296(17) Uani d DU 1 1
C C5 0.806(3) 0.1559(16) 0.359(2) 0.0298(18) Uani d DU 1 1
H H5A 0.7010 0.1441 0.3066 0.036 Uiso calc R 1 1
H H5B 0.8757 0.2241 0.3327 0.036 Uiso calc R 1 1
C C6 0.934(3) 0.0493(16) 0.353(2) 0.0298(18) Uani d DU 1 1
H H6A 1.0142 0.0554 0.2866 0.036 Uiso calc R 1 1
H H6B 0.8572 -0.0210 0.3450 0.036 Uiso calc R 1 1
S S7 1.0795(9) 0.0362(4) 0.4795(10) 0.0298(17) Uani d DU 1 1
C C8 1.077(2) -0.1164(13) 0.518(4) 0.0302(18) Uani d DU 1 1
H H8A 1.1539 -0.1590 0.4637 0.036 Uiso calc R 1 1
H H8B 1.1367 -0.1242 0.5920 0.036 Uiso calc R 1 1
C C9 0.886(3) -0.1757(16) 0.524(3) 0.0306(18) Uani d DU 1 1
H H9A 0.9042 -0.2537 0.5553 0.037 Uiso calc R 1 1
H H9B 0.8408 -0.1857 0.4464 0.037 Uiso calc R 1 1

loop_
_atom_site_aniso_label
_atom_site_aniso_U_11
_atom_site_aniso_U_22
_atom_site_aniso_U_33
_atom_site_aniso_U_12
_atom_site_aniso_U_13
_atom_site_aniso_U_23
Pt1 0.0157(6) 0.0082(5) 0.055(2) -0.0002(3) -0.0024(5) 0.0002(4)
Cl1 0.042(4) 0.023(3) 0.057(14) 0.006(2) -0.004(6) -0.006(3)
Cl2 0.020(3) 0.026(3) 0.077(14) 0.003(2) -0.009(4) 0.007(4)
S1 0.0173(16) 0.0123(15) 0.063(6) -0.0013(13) 0.001(2) 0.0026(17)
C2 0.0167(17) 0.0120(16) 0.063(6) -0.0007(14) 0.001(2) 0.0027(18)
C3 0.0159(17) 0.0115(16) 0.063(6) -0.0001(14) 0.000(2) 0.0029(18)
S4 0.0152(16) 0.0108(15) 0.063(6) 0.0004(13) 0.000(2) 0.0032(17)
C5 0.0153(17) 0.0111(16) 0.063(6) 0.0004(14) 0.000(2) 0.0030(18)
C6 0.0153(17) 0.0112(16) 0.063(6) 0.0002(15) 0.001(2) 0.0030(18)
S7 0.0152(16) 0.0111(15) 0.063(6) -0.0001(14) 0.001(2) 0.0029(18)
C8 0.0161(17) 0.0115(16) 0.063(6) -0.0005(15) 0.001(2) 0.0026(18)
C9 0.0168(17) 0.0119(16) 0.063(6) -0.0009(14) 0.001(2) 0.0025(18)

loop_
_atom_type_symbol
_atom_type_description
_atom_type_scat_dispersion_real
_atom_type_scat_dispersion_imag
_atom_type_scat_source
C C 0.0033 0.0016 'International Tables Vol C Tables 4.2.6.8 and 6.1.1.4'
H H 0.0000 0.0000 'International Tables Vol C Tables 4.2.6.8 and 6.1.1.4'
S S 0.1246 0.1234 'International Tables Vol C Tables 4.2.6.8 and 6.1.1.4'
Cl Cl 0.1484 0.1585 'International Tables Vol C Tables 4.2.6.8 and 6.1.1.4'
Pt Pt -1.7033 8.3905 'International Tables Vol C Tables 4.2.6.8 and 6.1.1.4'

loop_
_geom_angle_atom_site_label_1
_geom_angle_atom_site_label_2
_geom_angle_atom_site_label_3
_geom_angle_site_symmetry_3
_geom_angle
S4 Pt1 S7 . 89.3(4)
S4 Pt1 Cl1 . 87.0(4)
S7 Pt1 Cl1 . 173.2(3)
S4 Pt1 Cl2 . 176.0(2)
S7 Pt1 Cl2 . 89.7(4)
Cl1 Pt1 Cl2 . 93.5(4)
S4 Pt1 S1 . 82.1(2)
S7 Pt1 S1 . 79.7(2)
Cl1 Pt1 S1 . 105.5(2)
Cl2 Pt1 S1 . 101.5(2)
S4 Pt1 S4 4_556 86.25(9)
S7 Pt1 S4 4_556 70.9(2)
Cl1 Pt1 S4 4_556 103.1(2)
Cl2 Pt1 S4 4_556 89.7(3)
S1 Pt1 S4 4_556 148.4(3)
C2 S1 C9 . 102.7(15)
C2 S1 Pt1 . 90.3(6)
C9 S1 Pt1 . 91.4(6)
C3 C2 S1 . 118(2)
C3 C2 H2A . 107.8
S1 C2 H2A . 107.8
C3 C2 H2B . 107.8
S1 C2 H2B . 107.8
H2A C2 H2B . 107.1
C2 C3 S4 . 116.0(15)
C2 C3 H3A . 108.3
S4 C3 H3A . 108.3
C2 C3 H3B . 108.3
S4 C3 H3B . 108.3
H3A C3 H3B . 107.4
C5 S4 C3 . 100.6(16)
C5 S4 Pt1 . 106.1(8)
C3 S4 Pt1 . 110.0(12)
C6 C5 S4 . 114.5(17)
C6 C5 H5A . 108.6
S4 C5 H5A . 108.6
C6 C5 H5B . 108.6
S4 C5 H5B . 108.6
H5A C5 H5B . 107.6
C5 C6 S7 . 111.7(16)
C5 C6 H6A . 109.3
S7 C6 H6A . 109.3
C5 C6 H6B . 109.3
S7 C6 H6B . 109.3
H6A C6 H6B . 107.9
C8 S7 C6 . 106.3(14)
C8 S7 Pt1 . 104.1(13)
C6 S7 Pt1 . 107.5(8)
C9 C8 S7 . 116.8(14)
C9 C8 H8A . 108.1
S7 C8 H8A . 108.1
C9 C8 H8B . 108.1
S7 C8 H8B . 108.1
H8A C8 H8B . 107.3
C8 C9 S1 . 118.7(17)
C8 C9 H9A . 107.6
S1 C9 H9A . 107.6
C8 C9 H9B . 107.6
S1 C9 H9B . 107.6
H9A C9 H9B . 107.1

loop_
_geom_bond_atom_site_label_1
_geom_bond_atom_site_label_2
_geom_bond_site_symmetry_2
_geom_bond_distance
Pt1 S4 . 2.215(9)
Pt1 S7 . 2.231(10)
Pt1 Cl1 . 2.343(11)
Pt1 Cl2 . 2.352(9)
Pt1 S1 . 3.087(5)
Pt1 S4 4_556 3.262(7)
S1 C2 . 1.809(18)
S1 C9 . 1.817(17)
C2 C3 . 1.510(16)
C2 H2A . 0.9700
C2 H2B . 0.9700
C3 S4 . 1.815(15)
C3 H3A . 0.9700
C3 H3B . 0.9700
S4 C5 . 1.813(19)
C5 C6 . 1.514(16)
C5 H5A . 0.9700
C5 H5B . 0.9700
C6 S7 . 1.816(18)
C6 H6A . 0.9700
C6 H6B . 0.9700
S7 C8 . 1.793(15)
C8 C9 . 1.513(16)
C8 H8A . 0.9700
C8 H8B . 0.9700
C9 H9A . 0.9700
C9 H9B . 0.9700

loop_
_geom_torsion_atom_site_label_1
_geom_torsion_atom_site_label_2
_geom_torsion_atom_site_label_3
_geom_torsion_atom_site_label_4
_geom_torsion
C9 S1 C2 C3 -126(2)
S1 C2 C3 S4 60(4)
C2 C3 S4 C5 64(3)
C3 S4 C5 C6 -84.0(17)
S4 C5 C6 S7 -37.3(19)
C5 C6 S7 C8 137.0(17)
C6 S7 C8 C9 -49(3)
S7 C8 C9 S1 -50(4)
C2 S1 C9 C8 103(3)
